data_4308758
loop_
_publ_author_name
'Rosa Llusar'
'Sonia Triguero'
'Santiago Uriel'
'Cristian Vicent'
'Eugenio Coronado'
'Carlos J. Gomez-Garcia'

_publ_contact_author 'Llusar Rosa'
_publ_contact_author_address
;
Departament de Ci\`encies Experimentals
 Universitat Jaume I, Campus de Riu Sec, P. O. Box 224. Castell\'o, Spain
;
_publ_contact_author_email llusar@exp.uji.es
_publ_contact_author_phone '+34 964 728086'
_publ_section_title
;
Synthesis, Crystal Structure, and Properties of Multicomponent
Bis(ethylenedithio)tetrathiafulvalene Charge-Transfer Salts of the
[Mo3S7Br6]2- Cluster
;
_journal_name_full 'Inorganic Chemistry'
_journal_page_first 1563
_journal_page_last 1570
_journal_paper_doi 10.1021/ic0488379
_journal_volume 44
_journal_year 2005
_chemical_formula_sum 'C26 H44 Br6 Mo3 N S15'
_chemical_formula_weight 1618.80
_chemical_name_systematic
; 
 ? 
;
_space_group_IT_number 2
_symmetry_cell_setting triclinic
_symmetry_space_group_name_Hall '-P 1'
_symmetry_space_group_name_H-M 'P -1'
_atom_sites_solution_hydrogens geom
_atom_sites_solution_primary direct
_atom_sites_solution_secondary difmap
_audit_creation_method SHELXL-97
_cell_angle_alpha 68.398(10)
_cell_angle_beta 69.911(12)
_cell_angle_gamma 62.377(10)
_cell_formula_units_Z 2
_cell_length_a 12.787(6)
_cell_length_b 13.653(6)
_cell_length_c 17.543(8)
_cell_measurement_temperature 293(2)
_cell_volume 2467(2)
_computing_cell_refinement 'Bruker SMART'
_computing_data_collection 'Bruker SMART'
_computing_data_reduction 'Bruker SHELXTL'
_computing_molecular_graphics 'Bruker SHELXTL'
_computing_publication_material 'Bruker SHELXTL'
_computing_structure_refinement 'SHELXL-97 (Sheldrick, 1997)'
_computing_structure_solution 'SHELXS-97 (Sheldrick, 1990)'
_diffrn_ambient_temperature 293(2)
_diffrn_measured_fraction_theta_full 0.996
_diffrn_measured_fraction_theta_max 0.996
_diffrn_measurement_device_type 'CCD area detector'
_diffrn_measurement_method 'phi and omega scans'
_diffrn_radiation_monochromator graphite
_diffrn_radiation_source 'fine-focus sealed tube'
_diffrn_radiation_type MoK\a
_diffrn_radiation_wavelength 0.71073
_diffrn_reflns_av_R_equivalents 0.1137
_diffrn_reflns_av_sigmaI/netI 0.2485
_diffrn_reflns_limit_h_max 9
_diffrn_reflns_limit_h_min -15
_diffrn_reflns_limit_k_max 15
_diffrn_reflns_limit_k_min -16
_diffrn_reflns_limit_l_max 19
_diffrn_reflns_limit_l_min -20
_diffrn_reflns_number 14231
_diffrn_reflns_theta_full 25.00
_diffrn_reflns_theta_max 25.00
_diffrn_reflns_theta_min 1.28
_exptl_absorpt_coefficient_mu 6.269
_exptl_absorpt_correction_type 'Bruker SADABS'
_exptl_crystal_colour brown
_exptl_crystal_density_diffrn 2.179
_exptl_crystal_density_method 'not measured'
_exptl_crystal_description needle
_exptl_crystal_F_000 1566
_exptl_crystal_size_max 0.2
_exptl_crystal_size_mid 0.08
_exptl_crystal_size_min 0.07
_refine_diff_density_max 1.568
_refine_diff_density_min -1.174
_refine_diff_density_rms 0.310
_refine_ls_extinction_method none
_refine_ls_goodness_of_fit_ref 0.954
_refine_ls_hydrogen_treatment mixed
_refine_ls_matrix_type full
_refine_ls_number_parameters 350
_refine_ls_number_reflns 8663
_refine_ls_number_restraints 0
_refine_ls_restrained_S_all 0.954
_refine_ls_R_factor_all 0.1986
_refine_ls_R_factor_gt 0.0777
_refine_ls_shift/su_max 0.001
_refine_ls_shift/su_mean 0.000
_refine_ls_structure_factor_coef Fsqd
_refine_ls_weighting_details 'calc w=1/[\s^2^(Fo^2^)+(0.1065P)^2^+0.0000P] where P=(Fo^2^+2Fc^2^)/3'
_refine_ls_weighting_scheme calc
_refine_ls_wR_factor_gt 0.1774
_refine_ls_wR_factor_ref 0.2493
_reflns_number_gt 3750
_reflns_number_total 8663
_reflns_threshold_expression >2sigma(I)
_cod_data_source_file ic0488379si20041210_104253_4.cif
_cod_data_source_block (ET)(TBA)[Mo3S7Br6]
_cod_depositor_comments
;
The following automatic conversions were performed:
'_symmetry_cell_setting' value 'Triclinic' changed to 'triclinic'
according to '/home/saulius/struct/CIF-dictionaries/cif_core.dic'
dictionary named 'cif_core.dic' version 2.4.1 from 2010-06-29.

Automatic conversion script
Id: cif_fix_enum 1527 2010-12-29 10:47:43Z saulius 
;
_cod_original_cell_volume 2466.9(19)
_cod_database_code 4308758
_ratio_of_minimum_to_maximum_apparent_transmission 0.698558

loop_
_symmetry_equiv_pos_as_xyz
'x, y, z'
'-x, -y, -z'

loop_
_atom_site_label
_atom_site_type_symbol
_atom_site_fract_x
_atom_site_fract_y
_atom_site_fract_z
_atom_site_U_iso_or_equiv
_atom_site_adp_type
_atom_site_occupancy
_atom_site_symmetry_multiplicity
_atom_site_calc_flag
_atom_site_refinement_flags
_atom_site_disorder_assembly
_atom_site_disorder_group
Mo1 Mo 0.39317(14) 0.95256(13) 0.18223(11) 0.0216(4) Uani 1 1 d . . .
Mo2 Mo 0.56356(15) 0.96013(14) 0.24034(11) 0.0232(4) Uani 1 1 d . . .
Mo3 Mo 0.58323(15) 0.75358(13) 0.23290(11) 0.0231(4) Uani 1 1 d . . .
S1 S 0.4279(5) 0.8695(4) 0.3195(3) 0.0287(12) Uani 1 1 d . . .
S2 S 0.5128(5) 1.0628(4) 0.1052(3) 0.0319(13) Uani 1 1 d . . .
S3 S 0.3834(5) 1.1304(4) 0.1985(4) 0.0362(14) Uani 1 1 d . . .
S4 S 0.5314(4) 0.8206(4) 0.0990(3) 0.0265(12) Uani 1 1 d . . .
S5 S 0.4129(5) 0.7592(4) 0.1905(3) 0.0317(13) Uani 1 1 d . . .
S6 S 0.7322(4) 0.8351(4) 0.1615(3) 0.0246(12) Uani 1 1 d . . .
S7 S 0.7277(5) 0.7733(4) 0.2853(4) 0.0374(14) Uani 1 1 d . . .
Br1 Br 0.2908(2) 1.0584(2) 0.04779(15) 0.0456(6) Uani 1 1 d . . .
Br2 Br 0.1693(2) 1.0036(2) 0.26104(17) 0.0518(7) Uani 1 1 d . . .
Br3 Br 0.6962(2) 1.0807(2) 0.19536(17) 0.0491(7) Uani 1 1 d . . .
Br4 Br 0.5198(3) 1.0019(2) 0.38213(17) 0.0603(8) Uani 1 1 d . . .
Br5 Br 0.7434(2) 0.57682(19) 0.17380(16) 0.0505(7) Uani 1 1 d . . .
Br6 Br 0.5632(3) 0.5955(2) 0.36768(17) 0.0622(8) Uani 1 1 d . . .
S10 S 0.3807(5) 0.7302(4) 0.0022(3) 0.0308(13) Uani 1 1 d . . .
S11 S 0.3274(5) 0.5605(4) 0.1509(3) 0.0325(13) Uani 1 1 d . . .
S12 S 0.6626(5) 0.5750(4) -0.0175(3) 0.0306(13) Uani 1 1 d . . .
S13 S 0.6127(4) 0.3993(4) 0.1273(3) 0.0279(12) Uani 1 1 d . . .
S14 S 0.1246(5) 0.8999(5) 0.0245(4) 0.0486(17) Uani 1 1 d . . .
S15 S 0.0637(5) 0.7044(5) 0.1854(4) 0.0502(17) Uani 1 1 d . . .
S16 S 0.9233(5) 0.4556(5) -0.0493(4) 0.0397(14) Uani 1 1 d . . .
S17 S 0.8671(4) 0.2485(4) 0.1317(3) 0.0312(13) Uani 1 1 d . . .
C10 C 0.4293(18) 0.5986(15) 0.0725(12) 0.030(5) Uani 1 1 d . . .
C11 C 0.5538(16) 0.5307(15) 0.0593(11) 0.022(4) Uani 1 1 d . . .
C12 C 0.7647(16) 0.3725(14) 0.0813(12) 0.022(4) Uani 1 1 d . . .
C13 C 0.7877(16) 0.4522(15) 0.0131(13) 0.029(5) Uani 1 1 d . . .
C14 C 0.2084(18) 0.6842(17) 0.1223(14) 0.033(5) Uani 1 1 d . . .
C15 C 0.2313(18) 0.7641(16) 0.0532(13) 0.031(5) Uani 1 1 d . . .
C16 C 0.9955(19) 0.2881(19) 0.0896(17) 0.054(7) Uani 1 1 d . . .
H16A H 0.9789 0.3519 0.1102 0.065 Uiso 1 1 calc R . .
H16B H 1.0644 0.2246 0.1104 0.065 Uiso 1 1 calc R . .
C17 C 1.029(2) 0.3215(19) -0.0062(16) 0.058(7) Uani 1 1 d . . .
H17A H 1.0321 0.2636 -0.0275 0.070 Uiso 1 1 calc R . .
H17B H 1.1081 0.3243 -0.0241 0.070 Uiso 1 1 calc R . .
C18 C 0.003(2) 0.850(2) 0.1944(18) 0.077(10) Uani 1 1 d . . .
H18A H -0.0825 0.8834 0.1957 0.092 Uiso 1 1 calc R . .
H18B H 0.0130 0.8480 0.2475 0.092 Uiso 1 1 calc R . .
C19 C 0.058(2) 0.925(2) 0.1276(15) 0.052(7) Uiso 1 1 d . . .
H19A H 0.1209 0.9243 0.1475 0.063 Uiso 1 1 calc R . .
H19B H -0.0029 1.0020 0.1212 0.063 Uiso 1 1 calc R . .
N1 N 0.2199(12) 0.7771(11) 0.5779(9) 0.045(5) Uiso 0.49(2) 1 d PG A 1
C50 C 0.1583(13) 0.8892(12) 0.6092(10) 0.047(13) Uiso 0.49(2) 1 d PG A 1
C51 C 0.2012(16) 0.9798(14) 0.5543(12) 0.034(11) Uiso 0.49(2) 1 d PG A 1
C52 C 0.1467(19) 1.0782(18) 0.5973(16) 0.071(17) Uiso 0.49(2) 1 d PG A 1
C53 C 0.173(2) 1.184(2) 0.5364(19) 0.060(16) Uiso 0.49(2) 1 d PG A 1
C54 C 0.1806(14) 0.7934(13) 0.5001(10) 0.047(13) Uiso 0.49(2) 1 d PG A 1
C55 C 0.2215(16) 0.6867(16) 0.4742(11) 0.051(14) Uiso 0.49(2) 1 d PG A 1
C56 C 0.169(2) 0.709(2) 0.3949(14) 0.10(2) Uiso 0.49(2) 1 d PG A 1
C57 C 0.205(3) 0.614(2) 0.3777(16) 0.079(19) Uiso 0.49(2) 1 d PG A 1
C58 C 0.3628(13) 0.7232(13) 0.5598(11) 0.048(13) Uiso 0.49(2) 1 d PG A 1
C59 C 0.4035(17) 0.7276(15) 0.6313(13) 0.070(17) Uiso 0.49(2) 1 d PG A 1
C60 C 0.529(2) 0.6782(19) 0.6329(17) 0.061(17) Uiso 0.49(2) 1 d PG A 1
C61 C 0.612(2) 0.707(2) 0.5517(19) 0.10(2) Uiso 0.49(2) 1 d PG A 1
C62 C 0.1725(14) 0.6873(12) 0.6537(9) 0.043(12) Uiso 0.49(2) 1 d PG A 1
C63 C 0.0480(15) 0.7081(14) 0.6643(11) 0.030(11) Uiso 0.49(2) 1 d PG A 1
C64 C 0.021(2) 0.6051(17) 0.7046(13) 0.061(15) Uiso 0.49(2) 1 d PG A 1
C65 C -0.097(2) 0.617(2) 0.7260(17) 0.049(14) Uiso 0.49(2) 1 d PG A 1
N2 N 0.2201(15) 0.7848(13) 0.5766(10) 0.045(5) Uiso 0.51 1 d PG A 2
C70 C 0.3134(17) 0.7295(15) 0.6353(12) 0.053(14) Uiso 0.51(2) 1 d PG A 2
C71 C 0.4323(18) 0.7355(17) 0.5915(15) 0.076(18) Uiso 0.51(2) 1 d PG A 2
C72 C 0.527(2) 0.641(2) 0.6418(19) 0.23(6) Uiso 0.51(2) 1 d PG A 2
C73 C 0.616(3) 0.683(3) 0.649(2) 0.073(17) Uiso 0.51(2) 1 d PG A 2
C74 C 0.2602(19) 0.7084(17) 0.5144(13) 0.082(19) Uiso 0.51(2) 1 d PG A 2
C75 C 0.174(2) 0.747(2) 0.4620(15) 0.09(2) Uiso 0.51(2) 1 d PG A 2
C76 C 0.211(3) 0.656(3) 0.415(2) 0.18(4) Uiso 0.51(2) 1 d PG A 2
C77 C 0.113(3) 0.606(3) 0.441(2) 0.22(5) Uiso 0.51(2) 1 d PG A 2
C78 C 0.0916(17) 0.7908(16) 0.6327(13) 0.09(2) Uiso 0.51(2) 1 d PG A 2
C79 C 0.089(2) 0.678(2) 0.6823(16) 0.10(2) Uiso 0.51(2) 1 d PG A 2
C80 C -0.041(3) 0.685(3) 0.703(2) 0.09(2) Uiso 0.51(2) 1 d PG A 2
C81 C -0.041(3) 0.579(3) 0.689(2) 0.24(6) Uiso 0.51(2) 1 d PG A 2
C82 C 0.2014(16) 0.9122(15) 0.5271(12) 0.073(17) Uiso 0.51(2) 1 d PG A 2
C83 C 0.1592(18) 0.9903(17) 0.5802(15) 0.10(2) Uiso 0.51(2) 1 d PG A 2
C84 C 0.183(2) 1.100(2) 0.5264(19) 0.055(14) Uiso 0.51(2) 1 d PG A 2
C85 C 0.135(3) 1.185(3) 0.582(2) 0.09(2) Uiso 0.51(2) 1 d PG A 2

loop_
_atom_site_aniso_label
_atom_site_aniso_U_11
_atom_site_aniso_U_22
_atom_site_aniso_U_33
_atom_site_aniso_U_23
_atom_site_aniso_U_13
_atom_site_aniso_U_12
Mo1 0.0183(9) 0.0213(9) 0.0234(10) -0.0055(7) -0.0036(8) -0.0069(7)
Mo2 0.0238(10) 0.0238(9) 0.0241(10) -0.0088(8) -0.0045(8) -0.0090(8)
Mo3 0.0249(10) 0.0206(9) 0.0225(10) -0.0056(7) -0.0066(8) -0.0064(8)
S1 0.033(3) 0.026(3) 0.026(3) -0.006(2) -0.004(2) -0.013(2)
S2 0.041(3) 0.027(3) 0.030(3) -0.002(2) -0.007(3) -0.018(2)
S3 0.036(3) 0.024(3) 0.043(4) -0.010(3) -0.008(3) -0.007(2)
S4 0.019(3) 0.035(3) 0.024(3) -0.011(2) -0.003(2) -0.008(2)
S5 0.031(3) 0.035(3) 0.030(3) -0.013(2) 0.000(3) -0.014(3)
S6 0.015(2) 0.027(3) 0.029(3) -0.015(2) 0.005(2) -0.007(2)
S7 0.040(3) 0.037(3) 0.041(4) -0.009(3) -0.025(3) -0.008(3)
Br1 0.0301(13) 0.0541(15) 0.0411(15) -0.0061(12) -0.0134(11) -0.0073(11)
Br2 0.0342(14) 0.0610(16) 0.0535(17) -0.0198(13) 0.0005(12) -0.0156(12)
Br3 0.0473(15) 0.0483(15) 0.0619(18) -0.0173(13) -0.0106(13) -0.0246(12)
Br4 0.0771(19) 0.0766(19) 0.0466(17) -0.0322(14) -0.0059(15) -0.0376(16)
Br5 0.0527(16) 0.0352(13) 0.0545(17) -0.0200(12) -0.0074(13) -0.0058(12)
Br6 0.0707(19) 0.0415(15) 0.0487(17) -0.0001(12) -0.0035(15) -0.0159(14)
S10 0.030(3) 0.021(3) 0.040(3) -0.006(2) -0.012(3) -0.007(2)
S11 0.029(3) 0.026(3) 0.036(3) -0.006(2) -0.006(3) -0.008(2)
S12 0.032(3) 0.023(3) 0.035(3) -0.005(2) -0.007(3) -0.012(2)
S13 0.025(3) 0.026(3) 0.025(3) -0.004(2) -0.003(2) -0.007(2)
S14 0.038(4) 0.045(4) 0.046(4) -0.021(3) -0.020(3) 0.012(3)
S15 0.025(3) 0.055(4) 0.068(5) -0.029(3) 0.002(3) -0.011(3)
S16 0.034(3) 0.041(3) 0.040(4) -0.008(3) 0.001(3) -0.019(3)
S17 0.023(3) 0.029(3) 0.031(3) -0.005(2) -0.005(2) -0.005(2)
C10 0.038(13) 0.024(11) 0.018(11) 0.003(9) -0.008(10) -0.010(10)
C11 0.020(10) 0.023(10) 0.018(11) -0.002(8) -0.013(9) -0.001(8)
C12 0.027(11) 0.011(9) 0.029(12) -0.008(9) -0.013(10) 0.000(8)
C13 0.013(10) 0.021(11) 0.040(14) -0.011(10) -0.011(10) 0.010(8)
C14 0.035(13) 0.036(12) 0.039(14) -0.019(11) -0.005(11) -0.017(10)
C15 0.037(13) 0.029(11) 0.035(14) -0.021(10) 0.003(11) -0.015(10)
C16 0.029(13) 0.034(13) 0.09(2) -0.002(13) -0.031(14) 0.001(11)
C17 0.058(17) 0.045(15) 0.054(18) -0.011(13) -0.006(14) -0.010(13)
C18 0.064(18) 0.08(2) 0.08(2) -0.070(18) 0.046(17) -0.029(16)

loop_
_atom_type_symbol
_atom_type_description
_atom_type_scat_dispersion_real
_atom_type_scat_dispersion_imag
_atom_type_scat_source
C C 0.0033 0.0016 'International Tables Vol C Tables 4.2.6.8 and 6.1.1.4'
H H 0.0000 0.0000 'International Tables Vol C Tables 4.2.6.8 and 6.1.1.4'
S S 0.1246 0.1234 'International Tables Vol C Tables 4.2.6.8 and 6.1.1.4'
Br Br -0.2901 2.4595 'International Tables Vol C Tables 4.2.6.8 and 6.1.1.4'
Mo Mo -1.6832 0.6857 'International Tables Vol C Tables 4.2.6.8 and 6.1.1.4'
N N 0.0061 0.0033 'International Tables Vol C Tables 4.2.6.8 and 6.1.1.4'

loop_
_geom_angle_atom_site_label_1
_geom_angle_atom_site_label_2
_geom_angle_atom_site_label_3
_geom_angle
_geom_angle_site_symmetry_1
_geom_angle_site_symmetry_3
_geom_angle_publ_flag
S1 Mo1 S2 108.93(19) . . ?
S1 Mo1 S4 107.99(18) . . ?
S2 Mo1 S4 85.77(19) . . ?
S1 Mo1 S5 84.05(18) . . ?
S2 Mo1 S5 134.31(19) . . ?
S4 Mo1 S5 48.96(18) . . ?
S1 Mo1 S3 85.88(19) . . ?
S2 Mo1 S3 49.14(19) . . ?
S4 Mo1 S3 134.6(2) . . ?
S5 Mo1 S3 169.88(19) . . ?
S1 Mo1 Br2 82.48(15) . . ?
S2 Mo1 Br2 133.27(16) . . ?
S4 Mo1 Br2 135.04(15) . . ?
S5 Mo1 Br2 90.94(14) . . ?
S3 Mo1 Br2 88.66(15) . . ?
S1 Mo1 Br1 164.37(16) . . ?
S2 Mo1 Br1 82.69(15) . . ?
S4 Mo1 Br1 82.70(14) . . ?
S5 Mo1 Br1 95.30(14) . . ?
S3 Mo1 Br1 94.65(15) . . ?
Br2 Mo1 Br1 81.92(9) . . ?
S1 Mo1 Mo2 54.10(14) . . ?
S2 Mo1 Mo2 55.18(14) . . ?
S4 Mo1 Mo2 96.66(13) . . ?
S5 Mo1 Mo2 116.11(14) . . ?
S3 Mo1 Mo2 56.31(13) . . ?
Br2 Mo1 Mo2 122.47(10) . . ?
Br1 Mo1 Mo2 137.67(9) . . ?
S1 Mo1 Mo3 54.00(13) . . ?
S2 Mo1 Mo3 95.40(15) . . ?
S4 Mo1 Mo3 54.65(13) . . ?
S5 Mo1 Mo3 56.36(13) . . ?
S3 Mo1 Mo3 116.21(14) . . ?
Br2 Mo1 Mo3 124.87(10) . . ?
Br1 Mo1 Mo3 137.26(9) . . ?
Mo2 Mo1 Mo3 59.95(6) . . ?
S1 Mo2 S6 108.65(18) . . ?
S1 Mo2 S2 108.12(19) . . ?
S6 Mo2 S2 82.73(19) . . ?
S1 Mo2 S3 85.95(19) . . ?
S6 Mo2 S3 131.4(2) . . ?
S2 Mo2 S3 48.92(19) . . ?
S1 Mo2 S7 86.83(19) . . ?
S6 Mo2 S7 48.46(18) . . ?
S2 Mo2 S7 130.9(2) . . ?
S3 Mo2 S7 172.0(2) . . ?
S1 Mo2 Br4 80.57(15) . . ?
S6 Mo2 Br4 134.85(15) . . ?
S2 Mo2 Br4 137.84(16) . . ?
S3 Mo2 Br4 92.45(16) . . ?
S7 Mo2 Br4 89.81(16) . . ?
S1 Mo2 Br3 162.06(16) . . ?
S6 Mo2 Br3 85.37(14) . . ?
S2 Mo2 Br3 84.22(15) . . ?
S3 Mo2 Br3 93.10(15) . . ?
S7 Mo2 Br3 94.85(16) . . ?
Br4 Mo2 Br3 81.57(10) . . ?
S1 Mo2 Mo1 54.14(14) . . ?
S6 Mo2 Mo1 94.49(14) . . ?
S2 Mo2 Mo1 54.32(14) . . ?
S3 Mo2 Mo1 56.38(14) . . ?
S7 Mo2 Mo1 116.18(15) . . ?
Br4 Mo2 Mo1 123.34(10) . . ?
Br3 Mo2 Mo1 138.03(10) . . ?
S1 Mo2 Mo3 54.11(13) . . ?
S6 Mo2 Mo3 54.78(13) . . ?
S2 Mo2 Mo3 94.99(14) . . ?
S3 Mo2 Mo3 116.52(15) . . ?
S7 Mo2 Mo3 55.99(14) . . ?
Br4 Mo2 Mo3 120.89(10) . . ?
Br3 Mo2 Mo3 139.73(9) . . ?
Mo1 Mo2 Mo3 60.19(6) . . ?
S1 Mo3 S4 107.95(18) . . ?
S1 Mo3 S6 108.72(18) . . ?
S4 Mo3 S6 84.72(18) . . ?
S1 Mo3 S7 87.19(19) . . ?
S4 Mo3 S7 133.2(2) . . ?
S6 Mo3 S7 48.69(19) . . ?
S1 Mo3 S5 83.86(18) . . ?
S4 Mo3 S5 48.86(17) . . ?
S6 Mo3 S5 133.05(19) . . ?
S7 Mo3 S5 170.81(19) . . ?
S1 Mo3 Br6 81.40(15) . . ?
S4 Mo3 Br6 136.47(16) . . ?
S6 Mo3 Br6 133.71(15) . . ?
S7 Mo3 Br6 88.56(16) . . ?
S5 Mo3 Br6 92.15(16) . . ?
S1 Mo3 Br5 163.16(15) . . ?
S4 Mo3 Br5 82.66(14) . . ?
S6 Mo3 Br5 84.82(14) . . ?
S7 Mo3 Br5 94.95(15) . . ?
S5 Mo3 Br5 94.22(14) . . ?
Br6 Mo3 Br5 81.96(10) . . ?
S1 Mo3 Mo2 54.06(14) . . ?
S4 Mo3 Mo2 96.57(14) . . ?
S6 Mo3 Mo2 54.90(12) . . ?
S7 Mo3 Mo2 56.57(13) . . ?
S5 Mo3 Mo2 115.74(13) . . ?
Br6 Mo3 Mo2 120.94(10) . . ?
Br5 Mo3 Mo2 139.45(10) . . ?
S1 Mo3 Mo1 53.99(13) . . ?
S4 Mo3 Mo1 54.62(12) . . ?
S6 Mo3 Mo1 94.34(13) . . ?
S7 Mo3 Mo1 116.42(14) . . ?
S5 Mo3 Mo1 56.08(13) . . ?
Br6 Mo3 Mo1 124.63(10) . . ?
Br5 Mo3 Mo1 137.06(10) . . ?
Mo2 Mo3 Mo1 59.86(6) . . ?
Mo2 S1 Mo1 71.75(16) . . ?
Mo2 S1 Mo3 71.82(16) . . ?
Mo1 S1 Mo3 72.00(16) . . ?
S3 S2 Mo1 68.3(2) . . ?
S3 S2 Mo2 67.7(2) . . ?
Mo1 S2 Mo2 70.51(16) . . ?
S2 S3 Mo2 63.3(2) . . ?
S2 S3 Mo1 62.5(2) . . ?
Mo2 S3 Mo1 67.31(14) . . ?
S5 S4 Mo1 68.0(2) . . ?
S5 S4 Mo3 68.2(2) . . ?
Mo1 S4 Mo3 70.74(15) . . ?
S4 S5 Mo1 63.1(2) . . ?
S4 S5 Mo3 62.9(2) . . ?
Mo1 S5 Mo3 67.55(14) . . ?
S7 S6 Mo3 67.8(2) . . ?
S7 S6 Mo2 68.3(2) . . ?
Mo3 S6 Mo2 70.33(14) . . ?
S6 S7 Mo3 63.5(2) . . ?
S6 S7 Mo2 63.27(19) . . ?
Mo3 S7 Mo2 67.44(14) . . ?
C15 S10 C10 93.7(10) . . ?
C10 S11 C14 94.4(10) . . ?
C11 S12 C13 96.1(9) . . ?
C11 S13 C12 97.1(9) . . ?
C15 S14 C19 97.5(10) . . ?
C14 S15 C18 104.1(11) . . ?
C13 S16 C17 102.8(11) . . ?
C12 S17 C16 97.8(10) . . ?
C11 C10 S11 124.1(14) . . ?
C11 C10 S10 117.7(15) . . ?
S11 C10 S10 118.2(11) . . ?
C10 C11 S13 121.5(15) . . ?
C10 C11 S12 124.3(14) . . ?
S13 C11 S12 113.8(10) . . ?
C13 C12 S17 128.2(15) . . ?
C13 C12 S13 116.0(13) . . ?
S17 C12 S13 115.7(11) . . ?
C12 C13 S16 129.7(14) . . ?
C12 C13 S12 116.9(15) . . ?
S16 C13 S12 113.4(12) . . ?
C15 C14 S11 118.2(16) . . ?
C15 C14 S15 122.7(16) . . ?
S11 C14 S15 119.1(13) . . ?
C14 C15 S10 115.5(16) . . ?
C14 C15 S14 123.3(16) . . ?
S10 C15 S14 120.5(13) . . ?
C17 C16 S17 114.1(18) . . ?
C16 C17 S16 112.1(16) . . ?
C19 C18 S15 115.4(16) . . ?
C18 C19 S14 120.7(18) . . ?
C54 N1 C50 112.1 . . ?
C54 N1 C58 108.2 . . ?
C50 N1 C58 115.5 . . ?
C54 N1 C62 108.7 . . ?
C50 N1 C62 104.3 . . ?
C58 N1 C62 107.8 . . ?
C51 C50 N1 114.1 . . ?
C50 C51 C52 109.0 . . ?
C51 C52 C53 111.1 . . ?
C55 C54 N1 114.9 . . ?
C54 C55 C56 112.5 . . ?
C57 C56 C55 108.9 . . ?
C59 C58 N1 108.3 . . ?
C60 C59 C58 119.8 . . ?
C59 C60 C61 116.0 . . ?
C63 C62 N1 115.0 . . ?
C62 C63 C64 113.4 . . ?
C65 C64 C63 118.1 . . ?
C82 N2 C70 113.4 . . ?
C82 N2 C78 104.9 . . ?
C70 N2 C78 108.9 . . ?
C82 N2 C74 110.9 . . ?
C70 N2 C74 109.6 . . ?
C78 N2 C74 108.9 . . ?
C71 C70 N2 113.8 . . ?
C70 C71 C72 108.6 . . ?
C71 C72 C73 112.4 . . ?
C75 C74 N2 114.0 . . ?
C74 C75 C76 109.6 . . ?
C75 C76 C77 110.9 . . ?
C79 C78 N2 113.5 . . ?
C78 C79 C80 109.1 . . ?
C79 C80 C81 110.4 . . ?
C83 C82 N2 114.6 . . ?
C82 C83 C84 109.0 . . ?
C83 C84 C85 109.3 . . ?

loop_
_geom_bond_atom_site_label_1
_geom_bond_atom_site_label_2
_geom_bond_distance
_geom_bond_site_symmetry_2
_geom_bond_publ_flag
Mo1 S1 2.354(5) . ?
Mo1 S2 2.377(6) . ?
Mo1 S4 2.390(5) . ?
Mo1 S5 2.485(6) . ?
Mo1 S3 2.490(6) . ?
Mo1 Br2 2.595(3) . ?
Mo1 Br1 2.687(3) . ?
Mo1 Mo2 2.759(2) . ?
Mo1 Mo3 2.768(2) . ?
Mo2 S1 2.353(6) . ?
Mo2 S6 2.399(5) . ?
Mo2 S2 2.402(6) . ?
Mo2 S3 2.488(5) . ?
Mo2 S7 2.495(5) . ?
Mo2 Br4 2.573(3) . ?
Mo2 Br3 2.631(3) . ?
Mo2 Mo3 2.761(3) . ?
Mo3 S1 2.354(5) . ?
Mo3 S4 2.391(5) . ?
Mo3 S6 2.395(5) . ?
Mo3 S7 2.479(6) . ?
Mo3 S5 2.493(6) . ?
Mo3 Br6 2.580(3) . ?
Mo3 Br5 2.625(3) . ?
S2 S3 2.026(8) . ?
S4 S5 2.022(7) . ?
S6 S7 2.011(7) . ?
S10 C15 1.73(2) . ?
S10 C10 1.730(18) . ?
S11 C10 1.65(2) . ?
S11 C14 1.71(2) . ?
S12 C11 1.73(2) . ?
S12 C13 1.760(17) . ?
S13 C11 1.731(17) . ?
S13 C12 1.745(19) . ?
S14 C15 1.73(2) . ?
S14 C19 1.80(2) . ?
S15 C14 1.75(2) . ?
S15 C18 1.82(2) . ?
S16 C13 1.71(2) . ?
S16 C17 1.77(2) . ?
S17 C12 1.732(17) . ?
S17 C16 1.80(2) . ?
C10 C11 1.41(2) . ?
C12 C13 1.34(3) . ?
C14 C15 1.35(3) . ?
C16 C17 1.53(3) . ?
C18 C19 1.46(3) . ?
N1 C54 1.519(6) . ?
N1 C50 1.572(7) . ?
N1 C58 1.583(7) . ?
N1 C62 1.604(7) . ?
C50 C51 1.466(6) . ?
C51 C52 1.541(6) . ?
C52 C53 1.557(7) . ?
C54 C55 1.490(6) . ?
C55 C56 1.617(7) . ?
C56 C57 1.267(5) . ?
C58 C59 1.543(6) . ?
C59 C60 1.431(6) . ?
C60 C61 1.495(6) . ?
C62 C63 1.438(6) . ?
C63 C64 1.463(6) . ?
C64 C65 1.372(6) . ?
N2 C82 1.575(9) . ?
N2 C70 1.578(9) . ?
N2 C78 1.581(9) . ?
N2 C74 1.582(9) . ?
C70 C71 1.475(8) . ?
C71 C72 1.538(9) . ?
C72 C73 1.553(9) . ?
C74 C75 1.468(8) . ?
C75 C76 1.541(8) . ?
C76 C77 1.560(9) . ?
C78 C79 1.470(8) . ?
C79 C80 1.541(9) . ?
C80 C81 1.560(9) . ?
C82 C83 1.466(8) . ?
C83 C84 1.547(9) . ?
C84 C85 1.564(9) . ?
